data_7155948
loop_
_publ_author_name
'Ferguson, Jayne L.'
'Squire, Marie A.'
'Fitchett, Christopher M.'

_publ_section_title
;
 Photochemical and oxidative cyclisation of tetraphenylpyrroles
;
_journal_name_full 'Org. Biomol. Chem.'
_journal_paper_doi 10.1039/C7OB02537H
_journal_year 2017
_chemical_formula_moiety 'C39 H33 N, C6 H6'
_chemical_formula_sum 'C45 H39 N'
_chemical_formula_weight 593.77
_space_group_crystal_system monoclinic
_space_group_IT_number 14
_space_group_name_Hall '-P 2ybc'
_space_group_name_H-M_alt 'P 1 21/c 1'
_symmetry_space_group_name_Hall '-P 2ybc'
_symmetry_space_group_name_H-M 'P 1 21/c 1'
_atom_sites_solution_hydrogens geom
_atom_sites_solution_primary direct
_audit_creation_date 2014-10-08
_audit_creation_method
;
Olex2 1.2
(compiled 2014.08.28 svn.r2986 for OlexSys, GUI svn.r4874)
;
_audit_update_record
;
2017-10-01 deposited with the CCDC.
2017-10-25 downloaded from the CCDC.
;
_cell_angle_alpha 90
_cell_angle_beta 94.0305(17)
_cell_angle_gamma 90
_cell_formula_units_Z 4
_cell_length_a 5.95712(11)
_cell_length_b 24.7533(5)
_cell_length_c 22.2920(4)
_cell_measurement_reflns_used 8708
_cell_measurement_temperature 120.01(10)
_cell_measurement_theta_max 73.6576
_cell_measurement_theta_min 2.6689
_cell_volume 3279.01(11)
_computing_cell_refinement
;
CrysAlisPro, Agilent Technologies,
Version 1.171.35.19 (release 27-10-2011 CrysAlis171 .NET)
(compiled Oct 27 2011,15:02:11)
;
_computing_data_collection
;
CrysAlisPro, Agilent Technologies,
Version 1.171.35.19 (release 27-10-2011 CrysAlis171 .NET)
(compiled Oct 27 2011,15:02:11)
;
_computing_data_reduction
;
CrysAlisPro, Agilent Technologies,
Version 1.171.35.19 (release 27-10-2011 CrysAlis171 .NET)
(compiled Oct 27 2011,15:02:11)
;
_computing_molecular_graphics 'Olex2 (Dolomanov et al., 2009)'
_computing_publication_material 'Olex2 (Dolomanov et al., 2009)'
_computing_structure_refinement 'ShelXL (Sheldrick, 2008)'
_computing_structure_solution 'XS (Sheldrick, 2008)'
_diffrn_ambient_temperature 120.01(10)
_diffrn_detector_area_resol_mean 10.6501
_diffrn_measured_fraction_theta_full 0.998
_diffrn_measured_fraction_theta_max 0.972
_diffrn_measurement_details
;
#__ type_ start__ end____ width___ exp.time_
  1 omega  -48.00   24.00   1.0000    7.0000
omega____ theta____ kappa____ phi______ frames
    -      -39.9012   37.0000 -180.0000 72

#__ type_ start__ end____ width___ exp.time_
  2 omega  -49.00   21.00   1.0000    7.0000
omega____ theta____ kappa____ phi______ frames
    -      -39.9012   37.0000  -60.0000 70

#__ type_ start__ end____ width___ exp.time_
  3 omega -117.00  -67.00   1.0000    7.0000
omega____ theta____ kappa____ phi______ frames
    -      -39.9012 -155.0000  -63.0000 50

#__ type_ start__ end____ width___ exp.time_
  4 omega   59.00   97.00   1.0000    7.0000
omega____ theta____ kappa____ phi______ frames
    -       39.9012 -125.0000 -150.0000 38

#__ type_ start__ end____ width___ exp.time_
  5 omega   40.00   71.00   1.0000   40.0000
omega____ theta____ kappa____ phi______ frames
    -      107.7853  -94.0000   90.0000 31

#__ type_ start__ end____ width___ exp.time_
  6 omega   82.00  108.00   1.0000   40.0000
omega____ theta____ kappa____ phi______ frames
    -      107.7853  -94.0000   90.0000 26

#__ type_ start__ end____ width___ exp.time_
  7 omega   48.00   90.00   1.0000   40.0000
omega____ theta____ kappa____ phi______ frames
    -      107.7853  -30.0000 -120.0000 42

#__ type_ start__ end____ width___ exp.time_
  8 omega   78.00  103.00   1.0000   40.0000
omega____ theta____ kappa____ phi______ frames
    -      107.7853  -94.0000  150.0000 25

#__ type_ start__ end____ width___ exp.time_
  9 omega   88.00  169.00   1.0000   40.0000
omega____ theta____ kappa____ phi______ frames
    -      107.7853   61.0000    0.0000 81

#__ type_ start__ end____ width___ exp.time_
 10 omega   39.00   66.00   1.0000   40.0000
omega____ theta____ kappa____ phi______ frames
    -      107.7853  -94.0000  150.0000 27

#__ type_ start__ end____ width___ exp.time_
 11 omega   41.00   83.00   1.0000   40.0000
omega____ theta____ kappa____ phi______ frames
    -      107.7853  -30.0000 -150.0000 42

#__ type_ start__ end____ width___ exp.time_
 12 omega   24.00   59.00   1.0000   40.0000
omega____ theta____ kappa____ phi______ frames
    -      107.7853  -94.0000    0.0000 35

#__ type_ start__ end____ width___ exp.time_
 13 omega   73.00  109.00   1.0000   40.0000
omega____ theta____ kappa____ phi______ frames
    -      107.7853  -94.0000    0.0000 36

#__ type_ start__ end____ width___ exp.time_
 14 omega  137.00  165.00   1.0000   40.0000
omega____ theta____ kappa____ phi______ frames
    -      107.7853  119.0000   -2.0000 28

#__ type_ start__ end____ width___ exp.time_
 15 omega   24.00   88.00   1.0000   40.0000
omega____ theta____ kappa____ phi______ frames
    -      107.7853  -94.0000  -90.0000 64

#__ type_ start__ end____ width___ exp.time_
 16 omega   46.00   78.00   1.0000   40.0000
omega____ theta____ kappa____ phi______ frames
    -      107.7853  -30.0000  -30.0000 32

#__ type_ start__ end____ width___ exp.time_
 17 omega -114.00  -10.00   1.0000    7.0000
omega____ theta____ kappa____ phi______ frames
    -      -39.9012  -57.0000  -90.0000 104

#__ type_ start__ end____ width___ exp.time_
 18 omega -114.00  -10.00   1.0000    7.0000
omega____ theta____ kappa____ phi______ frames
    -      -39.9012  -57.0000   30.0000 104

#__ type_ start__ end____ width___ exp.time_
 19 omega  -96.00   -2.00   1.0000    7.0000
omega____ theta____ kappa____ phi______ frames
    -      -39.9012  125.0000  -60.0000 94

#__ type_ start__ end____ width___ exp.time_
 20 omega -114.00  -10.00   1.0000    7.0000
omega____ theta____ kappa____ phi______ frames
    -      -39.9012  -57.0000  150.0000 104
;
_diffrn_measurement_device_type 'SuperNova, Dual, Cu at zero, Atlas'
_diffrn_measurement_method '\w scans'
_diffrn_orient_matrix_UB_11 0.1249013000
_diffrn_orient_matrix_UB_12 0.0441318000
_diffrn_orient_matrix_UB_13 0.0379408000
_diffrn_orient_matrix_UB_21 0.1562794000
_diffrn_orient_matrix_UB_22 -0.0432683000
_diffrn_orient_matrix_UB_23 0.0299716000
_diffrn_orient_matrix_UB_31 0.1646734000
_diffrn_orient_matrix_UB_32 0.0075961000
_diffrn_orient_matrix_UB_33 -0.0496131000
_diffrn_radiation_monochromator mirror
_diffrn_radiation_type CuK\a
_diffrn_radiation_wavelength 1.54184
_diffrn_reflns_av_R_equivalents 0.0193
_diffrn_reflns_av_unetI/netI 0.0189
_diffrn_reflns_Laue_measured_fraction_full 0.998
_diffrn_reflns_Laue_measured_fraction_max 0.972
_diffrn_reflns_limit_h_max 7
_diffrn_reflns_limit_h_min -6
_diffrn_reflns_limit_k_max 30
_diffrn_reflns_limit_k_min -27
_diffrn_reflns_limit_l_max 18
_diffrn_reflns_limit_l_min -27
_diffrn_reflns_number 18660
_diffrn_reflns_point_group_measured_fraction_full 0.998
_diffrn_reflns_point_group_measured_fraction_max 0.972
_diffrn_reflns_theta_full 67.684
_diffrn_reflns_theta_max 73.820
_diffrn_reflns_theta_min 2.671
_diffrn_source 'SuperNova (Cu) X-ray Source'
_exptl_absorpt_coefficient_mu 0.518
_exptl_absorpt_correction_T_max 1.00000
_exptl_absorpt_correction_T_min 0.87964
_exptl_absorpt_correction_type multi-scan
_exptl_absorpt_process_details
;
CrysAlisPro, Agilent Technologies,
Version 1.171.35.19 (release 27-10-2011 CrysAlis171 .NET)
(compiled Oct 27 2011,15:02:11)
Empirical absorption correction using spherical harmonics,
 implemented in SCALE3 ABSPACK scaling algorithm.
;
_exptl_crystal_colour colourless
_exptl_crystal_colour_primary colourless
_exptl_crystal_density_diffrn 1.203
_exptl_crystal_description block
_exptl_crystal_F_000 1264
_exptl_crystal_size_max 0.19
_exptl_crystal_size_mid 0.17
_exptl_crystal_size_min 0.16
_refine_diff_density_max 0.653
_refine_diff_density_min -0.285
_refine_diff_density_rms 0.049
_refine_ls_extinction_method none
_refine_ls_goodness_of_fit_ref 1.042
_refine_ls_hydrogen_treatment constr
_refine_ls_matrix_type full
_refine_ls_number_parameters 419
_refine_ls_number_reflns 6468
_refine_ls_number_restraints 0
_refine_ls_restrained_S_all 1.042
_refine_ls_R_factor_all 0.0668
_refine_ls_R_factor_gt 0.0599
_refine_ls_shift/su_max 0.001
_refine_ls_shift/su_mean 0.000
_refine_ls_structure_factor_coef Fsqd
_refine_ls_weighting_details 'w=1/[\s^2^(Fo^2^)+(0.0634P)^2^+3.0337P] where P=(Fo^2^+2Fc^2^)/3'
_refine_ls_weighting_scheme calc
_refine_ls_wR_factor_gt 0.1480
_refine_ls_wR_factor_ref 0.1537
_reflns_Friedel_coverage 0.000
_reflns_number_gt 5731
_reflns_number_total 6468
_reflns_threshold_expression 'I > 2\s(I)'
_cod_data_source_file c7ob02537h2.cif
_cod_data_source_block 5b
_cod_original_cell_volume 3279.02(11)
_cod_database_code 7155948
_shelxl_version_number 2014/6
_chemical_oxdiff_formula C39H33N1
_shelx_space_group_comment
;
The symmetry employed for this shelxl refinement is uniquely defined
by the following loop, which should always be used as a source of
symmetry information in preference to the above space-group names.
They are only intended as comments.
;
_reflns_odcompleteness_completeness 99.85
_reflns_odcompleteness_iscentric 1
_reflns_odcompleteness_theta 66.97
_olex2_refinement_description
;
1. Fixed Uiso
 At 1.2 times of:
  All C(H) groups, All C(H,H) groups
 At 1.5 times of:
  All C(H,H,H) groups
2.a Secondary CH2 refined with riding coordinates:
 C20(H20A,H20B)
2.b Aromatic/amide H refined with riding coordinates:
 C7(H7), C8(H8), C10(H10), C15(H15), C17(H17), C18(H18), C22(H22), C23(H23),
 C24(H24), C25(H25), C26(H26), C28(H28), C29(H29), C31(H31), C32(H32), C35(H35),
  C36(H36), C38(H38), C39(H39), C41(H41), C42(H42), C43(H43), C44(H44),
 C45(H45), C46(H46)
2.c Idealised Me refined as rotating group:
 C12(H12A,H12B,H12C), C19(H19A,H19B,H19C), C33(H33A,H33B,H33C), C40(H40A,H40B,
 H40C)
;
_olex2_submission_special_instructions 'No special instructions were received'

loop_
_space_group_symop_operation_xyz
'x, y, z'
'-x, y+1/2, -z+1/2'
'-x, -y, -z'
'x, -y-1/2, z-1/2'

loop_
_atom_site_label
_atom_site_type_symbol
_atom_site_fract_x
_atom_site_fract_y
_atom_site_fract_z
_atom_site_U_iso_or_equiv
_atom_site_adp_type
_atom_site_occupancy
_atom_site_site_symmetry_order
_atom_site_calc_flag
_atom_site_refinement_flags_posn
N1 N -0.0470(3) 0.50203(6) 0.29073(7) 0.0244(3) Uani 1 1 d .
C2 C -0.1655(3) 0.45957(7) 0.26284(8) 0.0218(4) Uani 1 1 d .
C3 C -0.0831(3) 0.41147(7) 0.28627(8) 0.0228(4) Uani 1 1 d .
C4 C 0.0943(3) 0.42463(7) 0.33025(8) 0.0212(3) Uani 1 1 d .
C5 C 0.1159(3) 0.48047(7) 0.33171(8) 0.0221(4) Uani 1 1 d .
C6 C 0.2431(3) 0.39054(7) 0.36743(8) 0.0229(4) Uani 1 1 d .
C7 C 0.2107(3) 0.33443(8) 0.37272(8) 0.0265(4) Uani 1 1 d .
H7 H 0.0870 0.3183 0.3521 0.032 Uiso 1 1 calc R
C8 C 0.3584(3) 0.30293(8) 0.40777(9) 0.0300(4) Uani 1 1 d .
H8 H 0.3320 0.2660 0.4110 0.036 Uiso 1 1 calc R
C9 C 0.5489(3) 0.32598(8) 0.43874(9) 0.0301(4) Uani 1 1 d .
C10 C 0.5794(3) 0.38097(8) 0.43453(8) 0.0285(4) Uani 1 1 d .
H10 H 0.7046 0.3964 0.4551 0.034 Uiso 1 1 calc R
C11 C 0.4285(3) 0.41487(7) 0.40036(8) 0.0239(4) Uani 1 1 d .
C12 C 0.7130(4) 0.29097(9) 0.47591(11) 0.0415(5) Uani 1 1 d .
H12A H 0.8231 0.2767 0.4507 0.062 Uiso 1 1 calc GR
H12B H 0.6334 0.2617 0.4932 0.062 Uiso 1 1 calc GR
H12C H 0.7869 0.3122 0.5075 0.062 Uiso 1 1 calc GR
C13 C 0.2943(3) 0.50728(7) 0.36755(7) 0.0221(4) Uani 1 1 d .
C14 C 0.4548(3) 0.47374(7) 0.40014(8) 0.0235(4) Uani 1 1 d .
C15 C 0.6348(3) 0.49903(8) 0.43357(8) 0.0273(4) Uani 1 1 d .
H15 H 0.7413 0.4773 0.4544 0.033 Uiso 1 1 calc R
C16 C 0.6611(3) 0.55431(8) 0.43702(8) 0.0272(4) Uani 1 1 d .
C17 C 0.5004(3) 0.58637(8) 0.40540(8) 0.0272(4) Uani 1 1 d .
H17 H 0.5132 0.6238 0.4075 0.033 Uiso 1 1 calc R
C18 C 0.3234(3) 0.56376(8) 0.37115(8) 0.0263(4) Uani 1 1 d .
H18 H 0.2209 0.5862 0.3499 0.032 Uiso 1 1 calc R
C19 C 0.8583(3) 0.57921(9) 0.47319(10) 0.0345(5) Uani 1 1 d .
H19A H 0.9896 0.5773 0.4507 0.052 Uiso 1 1 calc GR
H19B H 0.8852 0.5598 0.5103 0.052 Uiso 1 1 calc GR
H19C H 0.8254 0.6163 0.4816 0.052 Uiso 1 1 calc GR
C20 C -0.1347(3) 0.55760(8) 0.28824(9) 0.0287(4) Uani 1 1 d .
H20A H -0.1193 0.5727 0.3285 0.034 Uiso 1 1 calc R
H20B H -0.2941 0.5562 0.2760 0.034 Uiso 1 1 calc R
C21 C -0.0220(3) 0.59537(8) 0.24633(8) 0.0290(4) Uani 1 1 d .
C22 C 0.1791(3) 0.58194(8) 0.22102(9) 0.0297(4) Uani 1 1 d .
H22 H 0.2490 0.5490 0.2295 0.036 Uiso 1 1 calc R
C23 C 0.2723(4) 0.61882(9) 0.18293(9) 0.0380(5) Uani 1 1 d .
H23 H 0.4059 0.6100 0.1661 0.046 Uiso 1 1 calc R
C24 C 0.1732(4) 0.66814(10) 0.16926(10) 0.0438(5) Uani 1 1 d .
H24 H 0.2391 0.6922 0.1437 0.053 Uiso 1 1 calc R
C25 C -0.0252(4) 0.68093(9) 0.19416(10) 0.0430(5) Uani 1 1 d .
H25 H -0.0935 0.7141 0.1855 0.052 Uiso 1 1 calc R
C26 C -0.1241(4) 0.64497(8) 0.23197(9) 0.0332(4) Uani 1 1 d .
H26 H -0.2594 0.6539 0.2479 0.040 Uiso 1 1 calc R
C27 C -0.3347(3) 0.46799(7) 0.21212(8) 0.0229(4) Uani 1 1 d .
C28 C -0.2815(3) 0.49764(8) 0.16165(8) 0.0277(4) Uani 1 1 d .
H28 H -0.1414 0.5142 0.1612 0.033 Uiso 1 1 calc R
C29 C -0.4350(3) 0.50276(8) 0.11222(8) 0.0294(4) Uani 1 1 d .
H29 H -0.3963 0.5228 0.0792 0.035 Uiso 1 1 calc R
C30 C -0.6457(3) 0.47839(8) 0.11117(8) 0.0280(4) Uani 1 1 d .
C31 C -0.7002(3) 0.44995(8) 0.16180(9) 0.0280(4) Uani 1 1 d .
H31 H -0.8414 0.4340 0.1623 0.034 Uiso 1 1 calc R
C32 C -0.5487(3) 0.44486(8) 0.21169(8) 0.0253(4) Uani 1 1 d .
H32 H -0.5901 0.4259 0.2452 0.030 Uiso 1 1 calc R
C33 C -0.8091(4) 0.48233(10) 0.05676(9) 0.0392(5) Uani 1 1 d .
H33A H -0.8090 0.4490 0.0347 0.059 Uiso 1 1 calc GR
H33B H -0.7652 0.5113 0.0315 0.059 Uiso 1 1 calc GR
H33C H -0.9574 0.4891 0.0693 0.059 Uiso 1 1 calc GR
C34 C -0.1439(3) 0.35745(8) 0.25952(8) 0.0274(4) Uani 1 1 d .
C35 C -0.0064(3) 0.33160(8) 0.22008(9) 0.0319(4) Uani 1 1 d .
H35 H 0.1311 0.3471 0.2127 0.038 Uiso 1 1 calc R
C36 C -0.0683(4) 0.28395(9) 0.19188(10) 0.0385(5) Uani 1 1 d .
H36 H 0.0263 0.2683 0.1653 0.046 Uiso 1 1 calc R
C37 C -0.2730(4) 0.25855(8) 0.20270(9) 0.0356(5) Uani 1 1 d .
C38 C -0.4018(3) 0.28308(8) 0.24361(10) 0.0345(5) Uani 1 1 d .
H38 H -0.5357 0.2666 0.2526 0.041 Uiso 1 1 calc R
C39 C -0.3413(3) 0.33133(8) 0.27222(10) 0.0333(4) Uani 1 1 d .
H39 H -0.4332 0.3462 0.3000 0.040 Uiso 1 1 calc R
C40 C -0.3435(5) 0.20751(10) 0.17152(11) 0.0482(6) Uani 1 1 d .
H40A H -0.3436 0.1786 0.2003 0.072 Uiso 1 1 calc GR
H40B H -0.2402 0.1991 0.1417 0.072 Uiso 1 1 calc GR
H40C H -0.4920 0.2118 0.1525 0.072 Uiso 1 1 calc GR
C41 C -0.3650(5) 0.64466(10) 0.04519(12) 0.0491(6) Uani 1 1 d .
H41 H -0.3411 0.6375 0.0861 0.059 Uiso 1 1 calc R
C42 C -0.1995(5) 0.66917(11) 0.01609(13) 0.0554(7) Uani 1 1 d .
H42 H -0.0651 0.6785 0.0373 0.067 Uiso 1 1 calc R
C43 C -0.2286(7) 0.68013(14) -0.04333(15) 0.0740(10) Uani 1 1 d .
H43 H -0.1148 0.6971 -0.0627 0.089 Uiso 1 1 calc R
C44 C -0.4261(9) 0.66615(15) -0.07517(14) 0.0878(14) Uani 1 1 d .
H44 H -0.4460 0.6734 -0.1161 0.105 Uiso 1 1 calc R
C45 C -0.6001(7) 0.64047(14) -0.04502(18) 0.0792(11) Uani 1 1 d .
H45 H -0.7349 0.6307 -0.0658 0.095 Uiso 1 1 calc R
C46 C -0.5636(5) 0.63039(11) 0.01621(14) 0.0577(7) Uani 1 1 d .
H46 H -0.6747 0.6140 0.0372 0.069 Uiso 1 1 calc R

loop_
_atom_site_aniso_label
_atom_site_aniso_U_11
_atom_site_aniso_U_22
_atom_site_aniso_U_33
_atom_site_aniso_U_23
_atom_site_aniso_U_13
_atom_site_aniso_U_12
N1 0.0262(8) 0.0215(7) 0.0245(7) -0.0004(6) -0.0042(6) -0.0020(6)
C2 0.0223(8) 0.0222(8) 0.0208(8) -0.0011(7) 0.0009(7) -0.0031(7)
C3 0.0221(8) 0.0232(9) 0.0230(8) 0.0003(7) -0.0001(7) -0.0022(7)
C4 0.0215(8) 0.0223(8) 0.0198(8) -0.0002(6) 0.0019(6) -0.0011(7)
C5 0.0226(8) 0.0243(9) 0.0193(8) 0.0002(7) -0.0006(7) -0.0006(7)
C6 0.0240(8) 0.0243(9) 0.0203(8) 0.0010(7) 0.0020(7) 0.0012(7)
C7 0.0283(9) 0.0254(9) 0.0254(9) 0.0013(7) -0.0006(7) -0.0027(7)
C8 0.0353(10) 0.0234(9) 0.0309(10) 0.0041(8) -0.0006(8) -0.0008(8)
C9 0.0311(10) 0.0295(10) 0.0290(9) 0.0038(8) -0.0018(8) 0.0032(8)
C10 0.0272(9) 0.0311(10) 0.0264(9) 0.0004(8) -0.0043(7) 0.0009(8)
C11 0.0243(9) 0.0264(9) 0.0210(8) -0.0003(7) 0.0009(7) 0.0008(7)
C12 0.0410(12) 0.0340(11) 0.0474(13) 0.0084(10) -0.0113(10) 0.0042(9)
C13 0.0230(8) 0.0251(9) 0.0181(8) -0.0009(7) 0.0006(7) -0.0023(7)
C14 0.0236(9) 0.0269(9) 0.0199(8) -0.0005(7) 0.0010(7) -0.0008(7)
C15 0.0242(9) 0.0300(10) 0.0270(9) -0.0008(7) -0.0036(7) 0.0011(7)
C16 0.0253(9) 0.0320(10) 0.0243(9) -0.0040(7) 0.0003(7) -0.0040(8)
C17 0.0302(9) 0.0250(9) 0.0261(9) -0.0035(7) 0.0001(7) -0.0044(8)
C18 0.0281(9) 0.0264(9) 0.0240(9) -0.0007(7) -0.0017(7) -0.0007(7)
C19 0.0287(10) 0.0365(11) 0.0371(11) -0.0068(9) -0.0059(8) -0.0046(8)
C20 0.0272(9) 0.0276(10) 0.0309(10) -0.0029(8) -0.0001(8) 0.0021(8)
C21 0.0341(10) 0.0264(10) 0.0255(9) -0.0029(7) -0.0053(8) -0.0012(8)
C22 0.0294(9) 0.0313(10) 0.0281(9) -0.0022(8) -0.0005(7) -0.0007(8)
C23 0.0475(12) 0.0348(11) 0.0313(10) -0.0027(9) 0.0011(9) -0.0040(9)
C24 0.0595(15) 0.0370(12) 0.0346(11) 0.0042(9) 0.0014(10) -0.0101(11)
C25 0.0544(14) 0.0327(11) 0.0402(12) 0.0041(9) -0.0082(10) -0.0009(10)
C26 0.0360(11) 0.0269(10) 0.0361(11) 0.0005(8) -0.0009(8) 0.0063(8)
C27 0.0229(8) 0.0236(9) 0.0218(8) -0.0029(7) -0.0009(7) 0.0006(7)
C28 0.0249(9) 0.0314(10) 0.0266(9) 0.0017(8) 0.0004(7) -0.0032(8)
C29 0.0294(10) 0.0350(10) 0.0238(9) 0.0032(8) 0.0013(7) 0.0000(8)
C30 0.0259(9) 0.0335(10) 0.0240(9) -0.0028(7) -0.0037(7) 0.0032(8)
C31 0.0217(9) 0.0325(10) 0.0296(9) -0.0019(8) -0.0003(7) -0.0018(7)
C32 0.0239(9) 0.0271(9) 0.0248(9) 0.0010(7) 0.0021(7) -0.0010(7)
C33 0.0322(11) 0.0549(14) 0.0291(10) 0.0012(9) -0.0063(8) 0.0000(10)
C34 0.0287(9) 0.0266(9) 0.0263(9) 0.0022(7) -0.0030(7) -0.0002(7)
C35 0.0321(10) 0.0330(10) 0.0311(10) -0.0020(8) 0.0059(8) -0.0045(8)
C36 0.0542(13) 0.0287(10) 0.0332(11) 0.0003(8) 0.0072(9) -0.0015(9)
C37 0.0462(12) 0.0282(10) 0.0311(10) 0.0037(8) -0.0058(9) 0.0016(9)
C38 0.0304(10) 0.0272(10) 0.0448(12) 0.0001(9) -0.0040(9) -0.0056(8)
C39 0.0319(10) 0.0296(10) 0.0387(11) -0.0008(8) 0.0043(8) -0.0014(8)
C40 0.0633(16) 0.0338(12) 0.0455(13) -0.0036(10) -0.0102(11) -0.0049(11)
C41 0.0628(16) 0.0403(13) 0.0451(13) -0.0005(10) 0.0109(12) 0.0020(12)
C42 0.0606(16) 0.0469(15) 0.0603(16) -0.0012(12) 0.0149(13) 0.0022(12)
C43 0.091(2) 0.072(2) 0.0631(19) 0.0225(16) 0.0288(19) 0.0225(19)
C44 0.151(4) 0.075(2) 0.0378(15) 0.0076(15) 0.011(2) 0.066(3)
C45 0.082(2) 0.0583(19) 0.092(3) -0.0302(18) -0.034(2) 0.0339(18)
C46 0.0609(17) 0.0422(14) 0.0704(18) -0.0049(13) 0.0089(14) 0.0003(12)

loop_
_atom_type_symbol
_atom_type_description
_atom_type_scat_dispersion_real
_atom_type_scat_dispersion_imag
_atom_type_scat_source
C C 0.0181 0.0091 'International Tables Vol C Tables 4.2.6.8 and 6.1.1.4'
H H 0.0000 0.0000 'International Tables Vol C Tables 4.2.6.8 and 6.1.1.4'
N N 0.0311 0.0180 'International Tables Vol C Tables 4.2.6.8 and 6.1.1.4'

loop_
_geom_angle_atom_site_label_1
_geom_angle_atom_site_label_2
_geom_angle_atom_site_label_3
_geom_angle
C2 N1 C5 108.23(14)
C2 N1 C20 121.55(15)
C5 N1 C20 127.78(15)
N1 C2 C27 122.31(16)
C3 C2 N1 109.17(15)
C3 C2 C27 128.24(16)
C2 C3 C4 106.88(15)
C2 C3 C34 123.45(16)
C4 C3 C34 128.55(16)
C3 C4 C6 131.03(16)
C5 C4 C3 107.81(15)
C5 C4 C6 121.11(16)
N1 C5 C13 129.68(16)
C4 C5 N1 107.90(15)
C4 C5 C13 122.23(16)
C7 C6 C4 122.86(17)
C7 C6 C11 118.83(16)
C11 C6 C4 118.31(16)
C6 C7 H7 119.3
C8 C7 C6 121.34(18)
C8 C7 H7 119.3
C7 C8 H8 119.7
C7 C8 C9 120.66(18)
C9 C8 H8 119.7
C8 C9 C12 120.35(18)
C10 C9 C8 118.23(18)
C10 C9 C12 121.42(18)
C9 C10 H10 118.6
C9 C10 C11 122.81(18)
C11 C10 H10 118.6
C6 C11 C14 120.02(16)
C10 C11 C6 118.04(17)
C10 C11 C14 121.89(17)
C9 C12 H12A 109.5
C9 C12 H12B 109.5
C9 C12 H12C 109.5
H12A C12 H12B 109.5
H12A C12 H12C 109.5
H12B C12 H12C 109.5
C14 C13 C5 117.06(16)
C18 C13 C5 124.72(16)
C18 C13 C14 118.21(16)
C13 C14 C11 120.84(16)
C15 C14 C11 121.16(17)
C15 C14 C13 117.97(17)
C14 C15 H15 118.3
C16 C15 C14 123.35(18)
C16 C15 H15 118.3
C15 C16 C17 117.70(17)
C15 C16 C19 121.09(18)
C17 C16 C19 121.20(18)
C16 C17 H17 119.3
C18 C17 C16 121.35(18)
C18 C17 H17 119.3
C13 C18 H18 119.3
C17 C18 C13 121.40(18)
C17 C18 H18 119.3
C16 C19 H19A 109.5
C16 C19 H19B 109.5
C16 C19 H19C 109.5
H19A C19 H19B 109.5
H19A C19 H19C 109.5
H19B C19 H19C 109.5
N1 C20 H20A 108.4
N1 C20 H20B 108.4
N1 C20 C21 115.45(16)
H20A C20 H20B 107.5
C21 C20 H20A 108.4
C21 C20 H20B 108.4
C22 C21 C20 122.14(18)
C26 C21 C20 118.67(18)
C26 C21 C22 119.18(19)
C21 C22 H22 120.6
C23 C22 C21 118.72(19)
C23 C22 H22 120.6
C22 C23 H23 118.9
C24 C23 C22 122.2(2)
C24 C23 H23 118.9
C23 C24 H24 120.7
C25 C24 C23 118.7(2)
C25 C24 H24 120.7
C24 C25 H25 119.6
C24 C25 C26 120.7(2)
C26 C25 H25 119.6
C21 C26 H26 119.8
C25 C26 C21 120.5(2)
C25 C26 H26 119.8
C28 C27 C2 120.62(16)
C32 C27 C2 121.41(16)
C32 C27 C28 117.91(17)
C27 C28 H28 119.6
C29 C28 C27 120.86(17)
C29 C28 H28 119.6
C28 C29 H29 119.4
C28 C29 C30 121.14(18)
C30 C29 H29 119.4
C29 C30 C33 121.16(18)
C31 C30 C29 117.95(17)
C31 C30 C33 120.89(18)
C30 C31 H31 119.3
C32 C31 C30 121.43(17)
C32 C31 H31 119.3
C27 C32 H32 119.7
C31 C32 C27 120.66(17)
C31 C32 H32 119.7
C30 C33 H33A 109.5
C30 C33 H33B 109.5
C30 C33 H33C 109.5
H33A C33 H33B 109.5
H33A C33 H33C 109.5
H33B C33 H33C 109.5
C35 C34 C3 121.54(17)
C39 C34 C3 121.26(17)
C39 C34 C35 117.20(18)
C34 C35 H35 119.0
C36 C35 C34 122.0(2)
C36 C35 H35 119.0
C35 C36 H36 119.6
C35 C36 C37 120.8(2)
C37 C36 H36 119.6
C36 C37 C40 121.2(2)
C38 C37 C36 116.56(19)
C38 C37 C40 122.2(2)
C37 C38 H38 118.5
C37 C38 C39 123.1(2)
C39 C38 H38 118.5
C34 C39 C38 120.17(19)
C34 C39 H39 119.9
C38 C39 H39 119.9
C37 C40 H40A 109.5
C37 C40 H40B 109.5
C37 C40 H40C 109.5
H40A C40 H40B 109.5
H40A C40 H40C 109.5
H40B C40 H40C 109.5
C42 C41 H41 119.1
C46 C41 H41 119.1
C46 C41 C42 121.8(3)
C41 C42 H42 119.7
C43 C42 C41 120.7(3)
C43 C42 H42 119.7
C42 C43 H43 119.9
C42 C43 C44 120.1(3)
C44 C43 H43 119.9
C43 C44 H44 120.2
C43 C44 C45 119.6(3)
C45 C44 H44 120.2
C44 C45 H45 120.8
C46 C45 C44 118.3(3)
C46 C45 H45 120.8
C41 C46 C45 119.5(3)
C41 C46 H46 120.2
C45 C46 H46 120.2

loop_
_geom_bond_atom_site_label_1
_geom_bond_atom_site_label_2
_geom_bond_distance
N1 C2 1.388(2)
N1 C5 1.392(2)
N1 C20 1.471(2)
C2 C3 1.377(3)
C2 C27 1.475(2)
C3 C4 1.428(2)
C3 C34 1.498(3)
C4 C5 1.388(3)
C4 C6 1.443(2)
C5 C13 1.445(2)
C6 C7 1.408(3)
C6 C11 1.417(3)
C7 H7 0.9300
C7 C8 1.377(3)
C8 H8 0.9300
C8 C9 1.407(3)
C9 C10 1.377(3)
C9 C12 1.510(3)
C10 H10 0.9300
C10 C11 1.413(3)
C11 C14 1.466(3)
C12 H12A 0.9600
C12 H12B 0.9600
C12 H12C 0.9600
C13 C14 1.426(2)
C13 C18 1.410(3)
C14 C15 1.409(3)
C15 H15 0.9300
C15 C16 1.379(3)
C16 C17 1.396(3)
C16 C19 1.509(3)
C17 H17 0.9300
C17 C18 1.377(3)
C18 H18 0.9300
C19 H19A 0.9600
C19 H19B 0.9600
C19 H19C 0.9600
C20 H20A 0.9700
C20 H20B 0.9700
C20 C21 1.512(3)
C21 C22 1.399(3)
C21 C26 1.397(3)
C22 H22 0.9300
C22 C23 1.389(3)
C23 H23 0.9300
C23 C24 1.381(3)
C24 H24 0.9300
C24 C25 1.377(4)
C25 H25 0.9300
C25 C26 1.386(3)
C26 H26 0.9300
C27 C28 1.398(3)
C27 C32 1.397(3)
C28 H28 0.9300
C28 C29 1.387(3)
C29 H29 0.9300
C29 C30 1.391(3)
C30 C31 1.388(3)
C30 C33 1.504(3)
C31 H31 0.9300
C31 C32 1.388(3)
C32 H32 0.9300
C33 H33A 0.9600
C33 H33B 0.9600
C33 H33C 0.9600
C34 C35 1.398(3)
C34 C39 1.388(3)
C35 H35 0.9300
C35 C36 1.375(3)
C36 H36 0.9300
C36 C37 1.408(3)
C37 C38 1.374(3)
C37 C40 1.488(3)
C38 H38 0.9300
C38 C39 1.389(3)
C39 H39 0.9300
C40 H40A 0.9600
C40 H40B 0.9600
C40 H40C 0.9600
C41 H41 0.9300
C41 C42 1.360(4)
C41 C46 1.354(4)
C42 H42 0.9300
C42 C43 1.351(4)
C43 H43 0.9300
C43 C44 1.375(6)
C44 H44 0.9300
C44 C45 1.424(6)
C45 H45 0.9300
C45 C46 1.390(5)
C46 H46 0.9300

loop_
_geom_torsion_atom_site_label_1
_geom_torsion_atom_site_label_2
_geom_torsion_atom_site_label_3
_geom_torsion_atom_site_label_4
_geom_torsion
N1 C2 C3 C4 -0.3(2)
N1 C2 C3 C34 -169.11(16)
N1 C2 C27 C28 52.1(3)
N1 C2 C27 C32 -130.63(19)
N1 C5 C13 C14 -172.14(17)
N1 C5 C13 C18 6.1(3)
N1 C20 C21 C22 -12.3(3)
N1 C20 C21 C26 166.94(17)
C2 N1 C5 C4 -1.5(2)
C2 N1 C5 C13 173.56(17)
C2 N1 C20 C21 -105.1(2)
C2 C3 C4 C5 -0.6(2)
C2 C3 C4 C6 -178.06(17)
C2 C3 C34 C35 96.3(2)
C2 C3 C34 C39 -82.7(2)
C2 C27 C28 C29 175.81(18)
C2 C27 C32 C31 -175.35(17)
C3 C2 C27 C28 -121.1(2)
C3 C2 C27 C32 56.1(3)
C3 C4 C5 N1 1.3(2)
C3 C4 C5 C13 -174.19(16)
C3 C4 C6 C7 -10.7(3)
C3 C4 C6 C11 169.91(18)
C3 C34 C35 C36 -175.18(19)
C3 C34 C39 C38 175.45(18)
C4 C3 C34 C35 -70.0(3)
C4 C3 C34 C39 111.0(2)
C4 C5 C13 C14 2.3(3)
C4 C5 C13 C18 -179.47(17)
C4 C6 C7 C8 178.79(17)
C4 C6 C11 C10 -177.17(16)
C4 C6 C11 C14 5.1(2)
C5 N1 C2 C3 1.1(2)
C5 N1 C2 C27 -173.28(16)
C5 N1 C20 C21 94.8(2)
C5 C4 C6 C7 172.19(17)
C5 C4 C6 C11 -7.2(2)
C5 C13 C14 C11 -4.3(2)
C5 C13 C14 C15 177.68(16)
C5 C13 C18 C17 -178.69(17)
C6 C4 C5 N1 179.03(15)
C6 C4 C5 C13 3.5(3)
C6 C7 C8 C9 -1.0(3)
C6 C11 C14 C13 0.6(3)
C6 C11 C14 C15 178.58(17)
C7 C6 C11 C10 3.4(3)
C7 C6 C11 C14 -174.35(16)
C7 C8 C9 C10 2.0(3)
C7 C8 C9 C12 -178.55(19)
C8 C9 C10 C11 -0.3(3)
C9 C10 C11 C6 -2.4(3)
C9 C10 C11 C14 175.29(18)
C10 C11 C14 C13 -177.00(17)
C10 C11 C14 C15 0.9(3)
C11 C6 C7 C8 -1.8(3)
C11 C14 C15 C16 -176.95(17)
C12 C9 C10 C11 -179.72(19)
C13 C14 C15 C16 1.0(3)
C14 C13 C18 C17 -0.5(3)
C14 C15 C16 C17 -0.2(3)
C14 C15 C16 C19 -179.57(18)
C15 C16 C17 C18 -1.0(3)
C16 C17 C18 C13 1.3(3)
C18 C13 C14 C11 177.31(16)
C18 C13 C14 C15 -0.7(2)
C19 C16 C17 C18 178.37(18)
C20 N1 C2 C3 -162.42(16)
C20 N1 C2 C27 23.2(3)
C20 N1 C5 C4 160.71(17)
C20 N1 C5 C13 -24.2(3)
C20 C21 C22 C23 -179.97(18)
C20 C21 C26 C25 179.39(19)
C21 C22 C23 C24 0.0(3)
C22 C21 C26 C25 -1.4(3)
C22 C23 C24 C25 -0.3(3)
C23 C24 C25 C26 -0.3(3)
C24 C25 C26 C21 1.1(3)
C26 C21 C22 C23 0.8(3)
C27 C2 C3 C4 173.66(17)
C27 C2 C3 C34 4.8(3)
C27 C28 C29 C30 -0.3(3)
C28 C27 C32 C31 2.0(3)
C28 C29 C30 C31 1.7(3)
C28 C29 C30 C33 -177.88(19)
C29 C30 C31 C32 -1.3(3)
C30 C31 C32 C27 -0.6(3)
C32 C27 C28 C29 -1.5(3)
C33 C30 C31 C32 178.33(19)
C34 C3 C4 C5 167.44(18)
C34 C3 C4 C6 -10.0(3)
C34 C35 C36 C37 -1.2(3)
C35 C34 C39 C38 -3.6(3)
C35 C36 C37 C38 -1.7(3)
C35 C36 C37 C40 178.8(2)
C36 C37 C38 C39 1.9(3)
C37 C38 C39 C34 0.8(3)
C39 C34 C35 C36 3.9(3)
C40 C37 C38 C39 -178.6(2)
C41 C42 C43 C44 -0.5(5)
C42 C41 C46 C45 0.6(4)
C42 C43 C44 C45 0.5(5)
C43 C44 C45 C46 0.1(4)
C44 C45 C46 C41 -0.6(4)
C46 C41 C42 C43 0.0(4)
